data_7205865
loop_
_publ_author_name
'Chen, Min'
'Chen, Man-Sheng'
'Okamura, Taka-aki'
'Lv, Mei-Fang'
'Sun, Wei-Yin'
'Ueyama, Norikazu'

_publ_section_title
;
 A series of silver(i)--lanthanide(iii) heterometallic coordination
 polymers: syntheses, structures and photoluminescent properties
;
_journal_issue 11
_journal_name_full CrystEngComm
_journal_page_first 3801
_journal_paper_doi 10.1039/c0ce00921k
_journal_volume 13
_journal_year 2011
_chemical_formula_moiety 'C20 H10 Ag N6 O8 Tb'
_chemical_formula_sum 'C20 H10 Ag N6 O8 Tb'
_chemical_formula_weight 729.12
_chemical_name_systematic
;
?
;
_space_group_IT_number 15
_symmetry_cell_setting monoclinic
_symmetry_Int_Tables_number 15
_symmetry_space_group_name_Hall '-C 2yc'
_symmetry_space_group_name_H-M 'C 1 2/c 1'
_atom_sites_solution_hydrogens geom
_atom_sites_solution_primary direct
_atom_sites_solution_secondary difmap
_audit_creation_date 2010-07-30
_audit_creation_method SHELXL-97
_cell_angle_alpha 90.00
_cell_angle_beta 115.654(17)
_cell_angle_gamma 90.00
_cell_formula_units_Z 4
_cell_length_a 14.326(5)
_cell_length_b 16.855(6)
_cell_length_c 9.095(4)
_cell_measurement_reflns_used 9018
_cell_measurement_temperature 200
_cell_measurement_theta_max 27.4
_cell_measurement_theta_min 3.1
_cell_volume 1979.6(13)
_computing_structure_refinement 'SHELXL-97 (Sheldrick, 1997)'
_computing_structure_solution 'SIR92 (Altomare et al., 1994)'
_diffrn_ambient_temperature 200
_diffrn_detector_area_resol_mean 10.00
_diffrn_measured_fraction_theta_full 0.999
_diffrn_measured_fraction_theta_max 0.999
_diffrn_measurement_device_type 'Rigaku RAXIS-RAPID II'
_diffrn_measurement_method \w
_diffrn_radiation_source
;
MicroMax-007HF microfocus rotating anode X-ray generator
;
_diffrn_radiation_type MoK\a
_diffrn_radiation_wavelength 0.71075
_diffrn_reflns_av_R_equivalents 0.0395
_diffrn_reflns_av_sigmaI/netI 0.0288
_diffrn_reflns_limit_h_max 18
_diffrn_reflns_limit_h_min -18
_diffrn_reflns_limit_k_max 21
_diffrn_reflns_limit_k_min -21
_diffrn_reflns_limit_l_max 11
_diffrn_reflns_limit_l_min -11
_diffrn_reflns_number 9173
_diffrn_reflns_theta_full 27.45
_diffrn_reflns_theta_max 27.45
_diffrn_reflns_theta_min 3.16
_exptl_absorpt_coefficient_mu 4.604
_exptl_absorpt_correction_T_max 0.8025
_exptl_absorpt_correction_T_min 0.3924
_exptl_absorpt_correction_type multi-scan
_exptl_absorpt_process_details
;
Higashi, T. (1995). Program for Absorption Correction.
Rigaku Corporation, Tokyo, Japan.
;
_exptl_crystal_colour colorless
_exptl_crystal_density_diffrn 2.461
_exptl_crystal_density_method 'not measured'
_exptl_crystal_description block
_exptl_crystal_F_000 1402
_exptl_crystal_size_max 0.25
_exptl_crystal_size_mid 0.10
_exptl_crystal_size_min 0.05
_refine_diff_density_max 1.330
_refine_diff_density_min -0.556
_refine_diff_density_rms 0.161
_refine_ls_extinction_method none
_refine_ls_goodness_of_fit_ref 1.100
_refine_ls_hydrogen_treatment constr
_refine_ls_matrix_type full
_refine_ls_number_parameters 170
_refine_ls_number_reflns 2257
_refine_ls_number_restraints 0
_refine_ls_restrained_S_all 1.100
_refine_ls_R_factor_all 0.0204
_refine_ls_R_factor_gt 0.0200
_refine_ls_shift/su_max 0.002
_refine_ls_shift/su_mean 0.000
_refine_ls_structure_factor_coef Fsqd
_refine_ls_weighting_details 'calc w=1/[\s^2^(Fo^2^)+(0.0294P)^2^+2.6963P] where P=(Fo^2^+2Fc^2^)/3'
_refine_ls_weighting_scheme calc
_refine_ls_wR_factor_gt 0.0492
_refine_ls_wR_factor_ref 0.0494
_reflns_number_gt 2207
_reflns_number_total 2257
_reflns_threshold_expression I>2\s(I)
_cod_data_source_file c0ce00921k.txt
_cod_data_source_block 6
_cod_original_cell_volume 1979.5(13)
_cod_original_sg_symbol_H-M 'C 2/c'
_cod_database_code 7205865

loop_
_symmetry_equiv_pos_as_xyz
'x, y, z'
'-x, y, -z+1/2'
'x+1/2, y+1/2, z'
'-x+1/2, y+1/2, -z+1/2'
'-x, -y, -z'
'x, -y, z-1/2'
'-x+1/2, -y+1/2, -z'
'x+1/2, -y+1/2, z-1/2'

loop_
_atom_site_label
_atom_site_type_symbol
_atom_site_fract_x
_atom_site_fract_y
_atom_site_fract_z
_atom_site_U_iso_or_equiv
_atom_site_adp_type
_atom_site_occupancy
_atom_site_symmetry_multiplicity
_atom_site_calc_flag
_atom_site_refinement_flags
_atom_site_disorder_assembly
_atom_site_disorder_group
Tb1 Tb 0.5000 0.407451(7) 0.2500 0.00903(7) Uani 1 2 d S . .
Ag2 Ag 0.5000 0.139812(18) 1.2500 0.02715(8) Uani 1 2 d S . .
O1 O 0.44850(17) 0.33171(12) 0.4349(3) 0.0342(5) Uani 1 1 d . . .
O2 O 0.37936(16) 0.29358(12) 0.1797(2) 0.0316(5) Uani 1 1 d . . .
O3 O 0.12485(12) 0.06716(10) 0.01387(19) 0.0158(3) Uani 1 1 d . . .
O4 O 0.09357(14) 0.00618(10) 0.2039(2) 0.0249(4) Uani 1 1 d . . .
N11 N 0.34790(15) 0.11976(11) 0.7350(2) 0.0166(4) Uani 1 1 d . . .
N12 N 0.41081(17) 0.11935(13) 0.9992(3) 0.0228(4) Uani 1 1 d . . .
N13 N 0.38848(19) 0.04140(14) 0.9477(3) 0.0309(5) Uani 1 1 d . . .
C1 C 0.31468(17) 0.14213(13) 0.5684(3) 0.0147(4) Uani 1 1 d . . .
C2 C 0.36269(17) 0.20429(13) 0.5288(3) 0.0153(4) Uani 1 1 d . . .
H1 H 0.4130 0.2359 0.6119 0.018 Uiso 1 1 calc R . .
C3 C 0.33602(18) 0.21976(12) 0.3650(3) 0.0149(4) Uani 1 1 d . . .
C4 C 0.26306(17) 0.17294(13) 0.2430(3) 0.0149(4) Uani 1 1 d . . .
H3 H 0.2476 0.1820 0.1318 0.018 Uiso 1 1 calc R . .
C5 C 0.21291(17) 0.11247(13) 0.2860(3) 0.0132(4) Uani 1 1 d . . .
C6 C 0.2375(2) 0.09766(12) 0.4486(3) 0.0157(5) Uani 1 1 d . . .
H2 H 0.2020 0.0576 0.4777 0.019 Uiso 1 1 calc R . .
C11 C 0.38615(18) 0.16473(14) 0.8714(3) 0.0196(5) Uani 1 1 d . . .
H4 H 0.3939 0.2208 0.8739 0.023 Uiso 1 1 calc R . .
C12 C 0.3513(2) 0.04407(16) 0.7897(3) 0.0267(5) Uani 1 1 d . . .
H5 H 0.3291 -0.0012 0.7208 0.032 Uiso 1 1 calc R . .
C31 C 0.39056(18) 0.28659(13) 0.3234(3) 0.0162(5) Uani 1 1 d . . .
C51 C 0.13576(16) 0.05843(12) 0.1570(3) 0.0129(4) Uani 1 1 d . . .

loop_
_atom_site_aniso_label
_atom_site_aniso_U_11
_atom_site_aniso_U_22
_atom_site_aniso_U_33
_atom_site_aniso_U_23
_atom_site_aniso_U_13
_atom_site_aniso_U_12
Tb1 0.01090(9) 0.00803(8) 0.00736(10) 0.000 0.00322(6) 0.000
Ag2 0.03042(16) 0.03423(16) 0.00932(14) 0.000 0.00158(11) 0.000
O1 0.0515(12) 0.0319(10) 0.0277(10) -0.0122(8) 0.0252(10) -0.0273(9)
O2 0.0382(11) 0.0353(9) 0.0151(9) 0.0039(8) 0.0057(8) -0.0225(9)
O3 0.0172(7) 0.0180(7) 0.0098(7) 0.0008(6) 0.0036(6) -0.0004(6)
O4 0.0307(9) 0.0257(9) 0.0138(8) -0.0004(7) 0.0053(7) -0.0172(7)
N11 0.0185(9) 0.0174(9) 0.0113(9) 0.0005(7) 0.0041(7) -0.0040(8)
N12 0.0239(10) 0.0261(10) 0.0127(10) -0.0003(8) 0.0025(8) -0.0043(9)
N13 0.0405(13) 0.0264(11) 0.0166(10) 0.0021(9) 0.0038(9) -0.0127(10)
C1 0.0161(10) 0.0159(9) 0.0105(10) 0.0012(8) 0.0044(8) -0.0008(8)
C2 0.0143(10) 0.0148(9) 0.0148(11) -0.0007(8) 0.0044(8) -0.0018(8)
C3 0.0151(10) 0.0128(9) 0.0180(12) 0.0011(8) 0.0083(9) -0.0018(7)
C4 0.0164(10) 0.0163(9) 0.0128(10) 0.0020(8) 0.0072(8) 0.0002(8)
C5 0.0142(10) 0.0122(8) 0.0106(10) -0.0008(8) 0.0030(8) -0.0024(8)
C6 0.0187(11) 0.0152(10) 0.0129(12) 0.0008(7) 0.0067(9) -0.0032(8)
C11 0.0223(11) 0.0198(11) 0.0122(11) -0.0020(8) 0.0033(9) -0.0011(9)
C12 0.0371(14) 0.0202(11) 0.0155(11) 0.0024(10) 0.0045(10) -0.0090(11)
C31 0.0167(11) 0.0135(9) 0.0201(12) 0.0018(8) 0.0096(9) -0.0022(8)
C51 0.0128(9) 0.0125(9) 0.0106(10) 0.0009(8) 0.0024(8) 0.0004(8)

loop_
_atom_type_symbol
_atom_type_description
_atom_type_scat_dispersion_real
_atom_type_scat_dispersion_imag
_atom_type_scat_source
C C 0.0033 0.0016 'International Tables Vol C Tables 4.2.6.8 and 6.1.1.4'
H H 0.0000 0.0000 'International Tables Vol C Tables 4.2.6.8 and 6.1.1.4'
Ag Ag -0.8971 1.1015 'International Tables Vol C Tables 4.2.6.8 and 6.1.1.4'
N N 0.0061 0.0033 'International Tables Vol C Tables 4.2.6.8 and 6.1.1.4'
O O 0.0106 0.0060 'International Tables Vol C Tables 4.2.6.8 and 6.1.1.4'
Tb Tb -0.1723 4.1537 'International Tables Vol C Tables 4.2.6.8 and 6.1.1.4'

loop_
_geom_angle_atom_site_label_1
_geom_angle_atom_site_label_2
_geom_angle_atom_site_label_3
_geom_angle
_geom_angle_site_symmetry_1
_geom_angle_site_symmetry_3
_geom_angle_publ_flag
O4 Tb1 O4 86.59(10) 4 3 ?
O4 Tb1 O3 85.81(6) 4 8_556 ?
O4 Tb1 O3 78.79(6) 3 8_556 ?
O4 Tb1 O3 78.79(6) 4 7 ?
O4 Tb1 O3 85.82(6) 3 7 ?
O3 Tb1 O3 158.82(8) 8_556 7 ?
O4 Tb1 O1 150.96(6) 4 2_655 ?
O4 Tb1 O1 83.08(7) 3 2_655 ?
O3 Tb1 O1 118.36(7) 8_556 2_655 ?
O3 Tb1 O1 73.46(7) 7 2_655 ?
O4 Tb1 O1 83.08(7) 4 . ?
O4 Tb1 O1 150.96(6) 3 . ?
O3 Tb1 O1 73.46(7) 8_556 . ?
O3 Tb1 O1 118.36(7) 7 . ?
O1 Tb1 O1 117.62(10) 2_655 . ?
O4 Tb1 O2 156.41(6) 4 2_655 ?
O4 Tb1 O2 102.28(8) 3 2_655 ?
O3 Tb1 O2 74.77(6) 8_556 2_655 ?
O3 Tb1 O2 123.22(6) 7 2_655 ?
O1 Tb1 O2 52.62(7) 2_655 2_655 ?
O1 Tb1 O2 78.68(8) . 2_655 ?
O4 Tb1 O2 102.28(8) 4 . ?
O4 Tb1 O2 156.41(6) 3 . ?
O3 Tb1 O2 123.21(6) 8_556 . ?
O3 Tb1 O2 74.77(6) 7 . ?
O1 Tb1 O2 78.68(8) 2_655 . ?
O1 Tb1 O2 52.62(7) . . ?
O2 Tb1 O2 78.27(11) 2_655 . ?
O4 Tb1 C31 93.00(8) 4 . ?
O4 Tb1 C31 177.19(7) 3 . ?
O3 Tb1 C31 98.42(7) 8_556 . ?
O3 Tb1 C31 96.83(7) 7 . ?
O1 Tb1 C31 98.54(7) 2_655 . ?
O1 Tb1 C31 26.31(7) . . ?
O2 Tb1 C31 77.07(8) 2_655 . ?
O2 Tb1 C31 26.31(7) . . ?
O4 Tb1 C31 177.19(7) 4 2_655 ?
O4 Tb1 C31 92.99(8) 3 2_655 ?
O3 Tb1 C31 96.83(7) 8_556 2_655 ?
O3 Tb1 C31 98.42(7) 7 2_655 ?
O1 Tb1 C31 26.31(7) 2_655 2_655 ?
O1 Tb1 C31 98.55(7) . 2_655 ?
O2 Tb1 C31 26.31(7) 2_655 2_655 ?
O2 Tb1 C31 77.07(8) . 2_655 ?
C31 Tb1 C31 87.55(10) . 2_655 ?
N12 Ag2 N12 161.13(12) . 2_657 ?
C31 O1 Tb1 92.92(15) . . ?
C31 O2 Tb1 92.50(14) . . ?
C51 O3 Tb1 142.02(14) . 7 ?
C51 O4 Tb1 171.46(16) . 3_445 ?
C11 N11 C12 104.7(2) . . ?
C11 N11 C1 130.0(2) . . ?
C12 N11 C1 125.3(2) . . ?
C11 N12 N13 108.7(2) . . ?
C11 N12 Ag2 132.22(18) . . ?
N13 N12 Ag2 117.70(16) . . ?
C12 N13 N12 105.4(2) . . ?
C2 C1 C6 121.4(2) . . ?
C2 C1 N11 120.09(19) . . ?
C6 C1 N11 118.5(2) . . ?
C1 C2 C3 118.9(2) . . ?
C1 C2 H1 120.5 . . ?
C3 C2 H1 120.5 . . ?
C2 C3 C4 120.6(2) . . ?
C2 C3 C31 118.4(2) . . ?
C4 C3 C31 121.0(2) . . ?
C3 C4 C5 119.3(2) . . ?
C3 C4 H3 120.3 . . ?
C5 C4 H3 120.3 . . ?
C6 C5 C4 120.4(2) . . ?
C6 C5 C51 118.71(19) . . ?
C4 C5 C51 120.8(2) . . ?
C5 C6 C1 119.2(2) . . ?
C5 C6 H2 120.4 . . ?
C1 C6 H2 120.4 . . ?
N12 C11 N11 109.6(2) . . ?
N12 C11 H4 125.2 . . ?
N11 C11 H4 125.2 . . ?
N13 C12 N11 111.6(2) . . ?
N13 C12 H5 124.2 . . ?
N11 C12 H5 124.2 . . ?
O2 C31 O1 122.0(2) . . ?
O2 C31 C3 119.1(2) . . ?
O1 C31 C3 118.9(2) . . ?
O2 C31 Tb1 61.19(12) . . ?
O1 C31 Tb1 60.78(13) . . ?
C3 C31 Tb1 177.60(16) . . ?
O4 C51 O3 125.5(2) . . ?
O4 C51 C5 117.3(2) . . ?
O3 C51 C5 117.08(19) . . ?

loop_
_geom_bond_atom_site_label_1
_geom_bond_atom_site_label_2
_geom_bond_distance
_geom_bond_site_symmetry_2
_geom_bond_publ_flag
Tb1 O4 2.2864(17) 4 ?
Tb1 O4 2.2865(17) 3 ?
Tb1 O3 2.3292(18) 8_556 ?
Tb1 O3 2.3292(18) 7 ?
Tb1 O1 2.4653(19) 2_655 ?
Tb1 O1 2.4653(19) . ?
Tb1 O2 2.4743(19) 2_655 ?
Tb1 O2 2.4744(19) . ?
Tb1 C31 2.821(2) . ?
Tb1 C31 2.821(2) 2_655 ?
Ag2 N12 2.105(2) . ?
Ag2 N12 2.105(2) 2_657 ?
O1 C31 1.252(3) . ?
O2 C31 1.252(3) . ?
O3 C51 1.250(3) . ?
O3 Tb1 2.3291(18) 7 ?
O4 C51 1.244(3) . ?
O4 Tb1 2.2865(17) 3_445 ?
N11 C11 1.351(3) . ?
N11 C12 1.363(3) . ?
N11 C1 1.428(3) . ?
N12 C11 1.306(3) . ?
N12 N13 1.385(3) . ?
N13 C12 1.300(3) . ?
C1 C2 1.384(3) . ?
C1 C6 1.389(3) . ?
C2 C3 1.393(3) . ?
C2 H1 0.9500 . ?
C3 C4 1.393(3) . ?
C3 C31 1.509(3) . ?
C4 C5 1.397(3) . ?
C4 H3 0.9500 . ?
C5 C6 1.386(3) . ?
C5 C51 1.518(3) . ?
C6 H2 0.9500 . ?
C11 H4 0.9500 . ?
C12 H5 0.9500 . ?

loop_
_geom_torsion_atom_site_label_1
_geom_torsion_atom_site_label_2
_geom_torsion_atom_site_label_3
_geom_torsion_atom_site_label_4
_geom_torsion
_geom_torsion_site_symmetry_1
_geom_torsion_site_symmetry_2
_geom_torsion_site_symmetry_3
_geom_torsion_site_symmetry_4
_geom_torsion_publ_flag
O4 Tb1 O1 C31 111.37(17) 4 . . . ?
O4 Tb1 O1 C31 -178.63(14) 3 . . . ?
O3 Tb1 O1 C31 -160.96(17) 8_556 . . . ?
O3 Tb1 O1 C31 38.11(18) 7 . . . ?
O1 Tb1 O1 C31 -47.14(14) 2_655 . . . ?
O2 Tb1 O1 C31 -83.68(16) 2_655 . . . ?
O2 Tb1 O1 C31 0.12(15) . . . . ?
C31 Tb1 O1 C31 -66.33(19) 2_655 . . . ?
O4 Tb1 O2 C31 -71.37(16) 4 . . . ?
O4 Tb1 O2 C31 178.36(16) 3 . . . ?
O3 Tb1 O2 C31 21.68(19) 8_556 . . . ?
O3 Tb1 O2 C31 -145.97(17) 7 . . . ?
O1 Tb1 O2 C31 138.29(17) 2_655 . . . ?
O1 Tb1 O2 C31 -0.12(15) . . . . ?
O2 Tb1 O2 C31 84.51(16) 2_655 . . . ?
C31 Tb1 O2 C31 111.42(16) 2_655 . . . ?
N12 Ag2 N12 C11 -162.2(2) 2_657 . . . ?
N12 Ag2 N12 N13 2.67(17) 2_657 . . . ?
C11 N12 N13 C12 0.1(3) . . . . ?
Ag2 N12 N13 C12 -168.14(19) . . . . ?
C11 N11 C1 C2 32.8(4) . . . . ?
C12 N11 C1 C2 -144.0(2) . . . . ?
C11 N11 C1 C6 -150.4(2) . . . . ?
C12 N11 C1 C6 32.8(3) . . . . ?
C6 C1 C2 C3 -3.1(3) . . . . ?
N11 C1 C2 C3 173.6(2) . . . . ?
C1 C2 C3 C4 -0.7(3) . . . . ?
C1 C2 C3 C31 -178.7(2) . . . . ?
C2 C3 C4 C5 3.1(3) . . . . ?
C31 C3 C4 C5 -179.0(2) . . . . ?
C3 C4 C5 C6 -1.8(3) . . . . ?
C3 C4 C5 C51 -177.85(19) . . . . ?
C4 C5 C6 C1 -1.8(3) . . . . ?
C51 C5 C6 C1 174.3(2) . . . . ?
C2 C1 C6 C5 4.3(3) . . . . ?
N11 C1 C6 C5 -172.4(2) . . . . ?
N13 N12 C11 N11 -0.1(3) . . . . ?
Ag2 N12 C11 N11 165.85(18) . . . . ?
C12 N11 C11 N12 0.0(3) . . . . ?
C1 N11 C11 N12 -177.3(2) . . . . ?
N12 N13 C12 N11 -0.1(3) . . . . ?
C11 N11 C12 N13 0.1(3) . . . . ?
C1 N11 C12 N13 177.6(2) . . . . ?
Tb1 O2 C31 O1 0.2(3) . . . . ?
Tb1 O2 C31 C3 -177.27(18) . . . . ?
Tb1 O1 C31 O2 -0.2(3) . . . . ?
Tb1 O1 C31 C3 177.27(18) . . . . ?
C2 C3 C31 O2 169.2(2) . . . . ?
C4 C3 C31 O2 -8.8(3) . . . . ?
C2 C3 C31 O1 -8.4(3) . . . . ?
C4 C3 C31 O1 173.6(2) . . . . ?
O4 Tb1 C31 O2 112.00(16) 4 . . . ?
O3 Tb1 C31 O2 -161.80(16) 8_556 . . . ?
O3 Tb1 C31 O2 32.94(17) 7 . . . ?
O1 Tb1 C31 O2 -41.28(17) 2_655 . . . ?
O1 Tb1 C31 O2 179.8(3) . . . . ?
O2 Tb1 C31 O2 -89.64(18) 2_655 . . . ?
C31 Tb1 C31 O2 -65.25(15) 2_655 . . . ?
O4 Tb1 C31 O1 -67.78(17) 4 . . . ?
O3 Tb1 C31 O1 18.43(17) 8_556 . . . ?
O3 Tb1 C31 O1 -146.84(16) 7 . . . ?
O1 Tb1 C31 O1 138.94(14) 2_655 . . . ?
O2 Tb1 C31 O1 90.58(17) 2_655 . . . ?
O2 Tb1 C31 O1 -179.8(3) . . . . ?
C31 Tb1 C31 O1 114.97(18) 2_655 . . . ?
Tb1 O3 C51 O4 60.9(3) 7 . . . ?
Tb1 O3 C51 C5 -123.8(2) 7 . . . ?
C6 C5 C51 O4 4.3(3) . . . . ?
C4 C5 C51 O4 -179.6(2) . . . . ?
C6 C5 C51 O3 -171.4(2) . . . . ?
C4 C5 C51 O3 4.7(3) . . . . ?
